data_1567976
loop_
_publ_author_name
'Li, Haipeng'
'Dou, Zhao-Di'
'Xiao, Yi'
'Fan, Guan-Jiang'
'Pan, Dong-Chen'
'Hu, Mancheng'
'Zhai, Quan-Guo'

_publ_section_title
;
 Rational regulation of acetylene adsorption and separation for
 ultra-microporous copper-1,2,4-triazolate frameworks by halogen hydrogen
 bonds
;
_journal_name_full Nanoscale
_journal_paper_doi 10.1039/D2NR04187A
_journal_year 2022
_chemical_formula_moiety 'C8 H14 Cl Cu2 N3'
_chemical_formula_sum 'C8 H14 Cl Cu2 N3'
_chemical_formula_weight 314.75
_chemical_name_systematic SNNU-314-Cl
_space_group_crystal_system tetragonal
_space_group_IT_number 88
_space_group_name_Hall '-I 4ad'
_space_group_name_H-M_alt 'I 41/a :2'
_atom_sites_solution_hydrogens geom
_atom_sites_solution_primary dual
_atom_sites_solution_secondary difmap
_audit_creation_date 2022-09-29
_audit_creation_method
;
Olex2 1.3
(compiled 2020.11.12 svn.r5f609507 for OlexSys, GUI svn.r6408)
;
_audit_update_record
;
2022-10-08 deposited with the CCDC.	2022-11-14 downloaded from the CCDC.
;
_cell_angle_alpha 90
_cell_angle_beta 90
_cell_angle_gamma 90
_cell_formula_units_Z 16
_cell_length_a 15.9814(7)
_cell_length_b 15.9814(7)
_cell_length_c 20.7345(18)
_cell_measurement_reflns_used 9299
_cell_measurement_temperature 153.02
_cell_measurement_theta_max 68.39
_cell_measurement_theta_min 3.91
_cell_volume 5295.7(6)
_computing_cell_refinement 'SMART (Bruker, 2000)'
_computing_data_collection SMART
_computing_data_reduction 'SAINT (Bruker, 2000)'
_computing_molecular_graphics 'Olex2 1.3 (Dolomanov et al., 2009)'
_computing_publication_material 'Olex2 1.3 (Dolomanov et al., 2009)'
_computing_structure_refinement 'SHELXL 2013/3 (Sheldrick, 2015)'
_computing_structure_solution 'SHELXT 2014/4 (Sheldrick, 2014)'
_diffrn_ambient_temperature 153.02
_diffrn_detector 'Bruker APEX2 area detector'
_diffrn_detector_area_resol_mean 7.9
_diffrn_detector_type 'CCD area detector'
_diffrn_measured_fraction_theta_full 0.998
_diffrn_measured_fraction_theta_max 0.998
_diffrn_measurement_device 'three-circle diffractometer'
_diffrn_radiation_probe x-ray
_diffrn_radiation_type CuK\a
_diffrn_radiation_wavelength 1.54178
_diffrn_reflns_av_R_equivalents 0.0621
_diffrn_reflns_av_unetI/netI 0.0317
_diffrn_reflns_Laue_measured_fraction_full 0.998
_diffrn_reflns_Laue_measured_fraction_max 0.998
_diffrn_reflns_limit_h_max 19
_diffrn_reflns_limit_h_min -19
_diffrn_reflns_limit_k_max 19
_diffrn_reflns_limit_k_min -18
_diffrn_reflns_limit_l_max 24
_diffrn_reflns_limit_l_min -24
_diffrn_reflns_number 20460
_diffrn_reflns_point_group_measured_fraction_full 0.998
_diffrn_reflns_point_group_measured_fraction_max 0.998
_diffrn_reflns_theta_full 67.679
_diffrn_reflns_theta_max 68.394
_diffrn_reflns_theta_min 5.536
_diffrn_source 'microfocus sealed X-ray tube'
_diffrn_source_current 50.0
_diffrn_source_power 2.5
_diffrn_source_type 'Incoatec I\ms'
_diffrn_source_voltage 50.0
_exptl_absorpt_coefficient_mu 5.567
_exptl_absorpt_correction_T_max 0.7531
_exptl_absorpt_correction_T_min 0.1844
_exptl_absorpt_correction_type multi-scan
_exptl_absorpt_process_details
;
SADABS-2016/2 (Bruker,2016/2) was used for absorption correction.
wR2(int) was 0.1728 before and 0.1100 after correction.
The Ratio of minimum to maximum transmission is 0.2449.
The \l/2 correction factor is Not present.
;
_exptl_crystal_colour 'clear yellowish yellow'
_exptl_crystal_colour_lustre clear
_exptl_crystal_colour_modifier yellowish
_exptl_crystal_colour_primary yellow
_exptl_crystal_density_diffrn 1.579
_exptl_crystal_description prism
_exptl_crystal_F_000 2528
_exptl_crystal_size_max 0.2
_exptl_crystal_size_mid 0.2
_exptl_crystal_size_min 0.2
_exptl_transmission_factor_max 0.7531
_exptl_transmission_factor_min 0.1844
_refine_diff_density_max 0.856
_refine_diff_density_min -0.496
_refine_diff_density_rms 0.114
_refine_ls_extinction_method none
_refine_ls_goodness_of_fit_ref 1.030
_refine_ls_hydrogen_treatment constr
_refine_ls_matrix_type full
_refine_ls_number_parameters 157
_refine_ls_number_reflns 2432
_refine_ls_number_restraints 39
_refine_ls_restrained_S_all 1.040
_refine_ls_R_factor_all 0.0665
_refine_ls_R_factor_gt 0.0652
_refine_ls_shift/su_max 0.001
_refine_ls_shift/su_mean 0.000
_refine_ls_structure_factor_coef Fsqd
_refine_ls_weighting_details 'w=1/[\s^2^(Fo^2^)+(0.1363P)^2^+15.4066P] where P=(Fo^2^+2Fc^2^)/3'
_refine_ls_weighting_scheme calc
_refine_ls_wR_factor_gt 0.2007
_refine_ls_wR_factor_ref 0.2028
_reflns_Friedel_coverage 0.000
_reflns_number_gt 2306
_reflns_number_total 2432
_reflns_threshold_expression 'I > 2\s(I)'
_cod_data_source_file d2nr04187a2.cif
_cod_data_source_block SNNU-314-Cl
_cod_original_cell_volume 5295.7(7)
_cod_original_sg_symbol_H-M 'I 41/a'
_cod_database_code 1567976
_shelxl_version_number 2013-3
_shelx_space_group_comment
;
The symmetry employed for this shelxl refinement is uniquely defined
by the following loop, which should always be used as a source of
symmetry information in preference to the above space-group names.
They are only intended as comments.
;
_shelx_estimated_absorpt_t_max 0.402
_shelx_estimated_absorpt_t_min 0.402
_olex2_refinement_description
;
1. Fixed Uiso
 At 1.2 times of:
  All C(H,H) groups, All C(H,H,H,H) groups
 At 1.5 times of:
  All C(H,H,H) groups
2. Restrained distances
 C4-C3 = C5-C4
 1.54 with sigma of 0.02
3. Rigid bond restraints
 C3, C4
 with sigma for 1-2 distances of 0.01 and sigma for 1-3 distances of 0.02
4. Uiso/Uaniso restraints and constraints
Uanis(C3) \\sim Ueq, Uanis(C5) \\sim Ueq, Uanis(C4) \\sim Ueq: with sigma of
0.01 and sigma for terminal atoms of 0.02
Uanis(C9) \\sim Ueq, Uanis(C8) \\sim Ueq, Uanis(C7) \\sim Ueq: with sigma of
0.01 and sigma for terminal atoms of 0.02
5. Others
 Fixed Sof: Cl1(0.4) H7AA(0.7) H7AB(0.7) H7BC(0.3) H7BD(0.3) C8(0.7) H8A(0.7)
 H8B(0.7) H8C(0.7) H4BC(0.6) H4BD(0.6) H4AA(0.4) H4AB(0.4) C3(0.6) H3A(0.6)
 H3B(0.6) H3C(0.6) C5(0.4) H5A(0.4) H5B(0.4) H5C(0.4) Cl2(0.6) C9(0.3) H9A(0.3)
 H9B(0.3) H9C(0.3)
6.a Secondary CH2 refined with riding coordinates:
 C6(H6A,H6B), C7(H7AA,H7AB), C7(H7BC,H7BD), C4(H4BC,H4BD), C4(H4AA,H4AB),
 C10(H10A,H10B)
6.b Me refined with riding coordinates:
 C5(H5A,H5B,H5C)
6.c Idealised Me refined as rotating group:
 C8(H8A,H8B,H8C), C3(H3A,H3B,H3C), C9(H9A,H9B,H9C)
;
_smtbx_masks_special_details
;
A solvent mask was calculated and 216 electrons were 
found in a volume of 1108\%A^3^ in 1 void per unit cell. 
This is consistent with the presence of 
0.5[C2H6O] per Formula Unit 
which account for 208 electrons 
per unit cell.
;
_smtbx_masks_void_probe_radius 1.2
_smtbx_masks_void_truncation_radius 1.2
_olex2_submission_special_instructions 'No special instructions were received'

loop_
_space_group_symop_operation_xyz
'x, y, z'
'-x+1/2, -y, z+1/2'
'-y+3/4, x+1/4, z+1/4'
'y+3/4, -x+3/4, z+3/4'
'x+1/2, y+1/2, z+1/2'
'-x+1, -y+1/2, z+1'
'-y+5/4, x+3/4, z+3/4'
'y+5/4, -x+5/4, z+5/4'
'-x, -y, -z'
'x-1/2, y, -z-1/2'
'y-3/4, -x-1/4, -z-1/4'
'-y-3/4, x-3/4, -z-3/4'
'-x+1/2, -y+1/2, -z+1/2'
'x, y+1/2, -z'
'y-1/4, -x+1/4, -z+1/4'
'-y-1/4, x-1/4, -z-1/4'

loop_
_atom_site_label
_atom_site_type_symbol
_atom_site_fract_x
_atom_site_fract_y
_atom_site_fract_z
_atom_site_U_iso_or_equiv
_atom_site_adp_type
_atom_site_occupancy
_atom_site_site_symmetry_order
_atom_site_calc_flag
_atom_site_refinement_flags_posn
_atom_site_refinement_flags_adp
_atom_site_refinement_flags_occupancy
_atom_site_disorder_assembly
_atom_site_disorder_group
Cu1 Cu 0.34551(5) 0.43337(5) 0.87213(3) 0.0660(3) Uani 1 1 d . . . . .
Cu2 Cu 0.41287(5) 0.24651(5) 0.80643(4) 0.0686(4) Uani 1 1 d . . . . .
Cl1 Cl 0.4684(8) 0.1235(8) 0.8228(4) 0.042(2) Uani 0.4 1 d . . P A 1
N2 N 0.3424(3) 0.3247(2) 0.76161(18) 0.0552(9) Uani 1 1 d . . . . .
N3 N 0.2534(3) 0.3845(3) 0.69402(18) 0.0553(9) Uani 1 1 d . . . . .
N1 N 0.3083(3) 0.3938(3) 0.79137(18) 0.0583(9) Uani 1 1 d . . . . .
C1 C 0.3085(3) 0.3216(3) 0.7037(2) 0.0541(10) Uani 1 1 d . . . . .
C2 C 0.2550(3) 0.4279(3) 0.7499(2) 0.0596(11) Uani 1 1 d . . . . .
C6 C 0.3327(3) 0.2593(4) 0.6536(3) 0.0673(13) Uani 1 1 d . . . . .
H6A H 0.2820 0.2299 0.6383 0.081 Uiso 1 1 calc R U . . .
H6B H 0.3705 0.2173 0.6730 0.081 Uiso 1 1 calc R U . . .
C7 C 0.3760(6) 0.3000(6) 0.5967(4) 0.102(2) Uani 1 1 d . U . . .
H7AA H 0.3341 0.3316 0.5713 0.122 Uiso 0.7 1 calc R U P B 1
H7AB H 0.3992 0.2556 0.5685 0.122 Uiso 0.7 1 calc R U P B 1
H7BC H 0.4338 0.3140 0.6101 0.122 Uiso 0.3 1 calc R U P C 2
H7BD H 0.3471 0.3534 0.5876 0.122 Uiso 0.3 1 calc R U P C 2
C8 C 0.4470(10) 0.3595(11) 0.6163(9) 0.143(6) Uani 0.7 1 d . U P D 1
H8A H 0.4802 0.3740 0.5781 0.214 Uiso 0.7 1 calc R U P D 1
H8B H 0.4829 0.3321 0.6482 0.214 Uiso 0.7 1 calc R U P D 1
H8C H 0.4232 0.4106 0.6349 0.214 Uiso 0.7 1 calc R U P D 1
C4 C 0.2120(10) 0.5743(8) 0.7167(8) 0.159(4) Uani 1 1 d D U . . .
H4BC H 0.1879 0.5557 0.6751 0.191 Uiso 0.6 1 calc R U P E 2
H4BD H 0.1772 0.6212 0.7326 0.191 Uiso 0.6 1 calc R U P E 2
H4AA H 0.1803 0.5625 0.6767 0.191 Uiso 0.4 1 calc R U P F 1
H4AB H 0.2712 0.5858 0.7056 0.191 Uiso 0.4 1 calc R U P F 1
C10 C 0.2048(5) 0.5030(4) 0.7642(3) 0.0855(18) Uani 1 1 d . . . . .
H10A H 0.2213 0.5240 0.8073 0.103 Uiso 1 1 calc R U . . .
H10B H 0.1453 0.4861 0.7668 0.103 Uiso 1 1 calc R U . . .
C3 C 0.2975(14) 0.6065(15) 0.7042(14) 0.174(8) Uani 0.6 1 d D U P G 2
H3A H 0.3280 0.5667 0.6771 0.261 Uiso 0.6 1 calc R U P G 2
H3B H 0.3271 0.6135 0.7453 0.261 Uiso 0.6 1 calc R U P G 2
H3C H 0.2939 0.6606 0.6821 0.261 Uiso 0.6 1 calc R U P G 2
C5 C 0.172(2) 0.6488(19) 0.7554(18) 0.171(12) Uani 0.4 1 d D U P G 1
H5A H 0.1703 0.6987 0.7279 0.257 Uiso 0.4 1 calc R U P G 1
H5B H 0.2061 0.6605 0.7937 0.257 Uiso 0.4 1 calc R U P G 1
H5C H 0.1152 0.6338 0.7686 0.257 Uiso 0.4 1 calc R U P G 1
Cl2 Cl 0.4667(7) 0.1211(6) 0.8177(4) 0.067(2) Uani 0.6 1 d . . P A 2
C9 C 0.381(3) 0.250(3) 0.5324(19) 0.139(12) Uani 0.3 1 d . U P D 2
H9A H 0.4102 0.1969 0.5399 0.209 Uiso 0.3 1 calc R U P D 2
H9B H 0.4126 0.2829 0.5005 0.209 Uiso 0.3 1 calc R U P D 2
H9C H 0.3248 0.2392 0.5162 0.209 Uiso 0.3 1 calc R U P D 2

loop_
_atom_site_aniso_label
_atom_site_aniso_U_11
_atom_site_aniso_U_22
_atom_site_aniso_U_33
_atom_site_aniso_U_23
_atom_site_aniso_U_13
_atom_site_aniso_U_12
Cu1 0.0820(6) 0.0758(5) 0.0401(5) -0.0111(3) -0.0074(3) -0.0089(3)
Cu2 0.0628(5) 0.0762(6) 0.0666(6) 0.0135(4) -0.0108(3) 0.0047(3)
Cl1 0.051(4) 0.055(4) 0.019(2) -0.009(2) -0.0039(19) 0.001(3)
N2 0.064(2) 0.058(2) 0.0435(19) -0.0038(16) -0.0087(16) -0.0035(16)
N3 0.062(2) 0.062(2) 0.0420(19) 0.0008(15) -0.0080(16) -0.0003(17)
N1 0.073(2) 0.062(2) 0.0396(18) -0.0036(16) -0.0089(17) -0.0036(18)
C1 0.059(2) 0.063(3) 0.040(2) -0.0028(18) -0.0106(18) -0.002(2)
C2 0.071(3) 0.062(3) 0.045(2) -0.002(2) -0.006(2) 0.001(2)
C6 0.065(3) 0.077(3) 0.060(3) -0.014(2) -0.010(2) 0.002(2)
C7 0.111(5) 0.111(5) 0.084(4) -0.019(4) 0.021(4) 0.003(4)
C8 0.108(8) 0.160(11) 0.160(13) 0.013(10) 0.047(9) 0.010(8)
C4 0.192(8) 0.123(6) 0.163(8) -0.002(6) -0.001(7) 0.029(6)
C10 0.105(5) 0.075(3) 0.077(4) -0.010(3) -0.012(3) 0.019(3)
C3 0.217(13) 0.137(13) 0.168(16) 0.012(12) -0.013(14) -0.015(12)
C5 0.19(2) 0.132(16) 0.19(2) -0.003(15) -0.027(16) 0.038(15)
Cl2 0.069(4) 0.066(4) 0.064(4) 0.014(3) 0.010(3) 0.004(3)
C9 0.151(19) 0.153(19) 0.113(17) -0.001(15) 0.015(15) -0.003(16)

loop_
_atom_type_symbol
_atom_type_description
_atom_type_scat_dispersion_real
_atom_type_scat_dispersion_imag
_atom_type_scat_source
C C 0.0181 0.0091 'International Tables Vol C Tables 4.2.6.8 and 6.1.1.4'
H H 0.0000 0.0000 'International Tables Vol C Tables 4.2.6.8 and 6.1.1.4'
Cl Cl 0.3639 0.7018 'International Tables Vol C Tables 4.2.6.8 and 6.1.1.4'
Cu Cu -1.9646 0.5888 'International Tables Vol C Tables 4.2.6.8 and 6.1.1.4'
N N 0.0311 0.0180 'International Tables Vol C Tables 4.2.6.8 and 6.1.1.4'

loop_
_geom_angle_atom_site_label_1
_geom_angle_atom_site_label_2
_geom_angle_atom_site_label_3
_geom_angle
_geom_angle_site_symmetry_1
_geom_angle_site_symmetry_3
_geom_angle_publ_flag
N3 Cu1 Cl1 99.8(2) 3 11_667 ?
N3 Cu1 Cl2 97.7(2) 3 11_667 ?
N1 Cu1 Cl1 97.2(3) . 11_667 ?
N1 Cu1 N3 162.07(19) . 3 ?
N1 Cu1 Cl2 99.1(2) . 11_667 ?
Cl1 Cu2 Cu2 103.3(3) 11_667 6_554 ?
Cl1 Cu2 Cu2 68.3(3) . 6_554 ?
Cl1 Cu2 Cl1 98.1(2) . 11_667 ?
N2 Cu2 Cu2 124.03(13) . 6_554 ?
N2 Cu2 Cl1 154.0(2) . . ?
N2 Cu2 Cl1 100.4(3) . 11_667 ?
N2 Cu2 Cl2 151.1(2) . . ?
N2 Cu2 Cl2 100.2(2) . 11_667 ?
Cl2 Cu2 Cu2 69.2(3) . 6_554 ?
Cl2 Cu2 Cu2 103.5(2) 11_667 6_554 ?
Cl2 Cu2 Cl2 100.9(2) . 11_667 ?
Cu2 Cl1 Cu1 80.2(3) 16_657 16_657 ?
Cu2 Cl1 Cu1 81.4(4) . 16_657 ?
Cu2 Cl1 Cu2 91.1(3) . 16_657 ?
N1 N2 Cu2 122.5(3) . . ?
C1 N2 Cu2 131.1(3) . . ?
C1 N2 N1 106.0(4) . . ?
C1 N3 Cu1 129.0(3) . 4_454 ?
C1 N3 C2 104.0(4) . . ?
C2 N3 Cu1 126.9(3) . 4_454 ?
N2 N1 Cu1 122.8(3) . . ?
C2 N1 Cu1 129.8(4) . . ?
C2 N1 N2 107.0(4) . . ?
N2 C1 N3 112.1(4) . . ?
N2 C1 C6 123.6(5) . . ?
N3 C1 C6 124.2(4) . . ?
N3 C2 C10 125.4(5) . . ?
N1 C2 N3 110.9(4) . . ?
N1 C2 C10 123.6(5) . . ?
C1 C6 H6A 109.2 . . ?
C1 C6 H6B 109.2 . . ?
C1 C6 C7 112.1(5) . . ?
H6A C6 H6B 107.9 . . ?
C7 C6 H6A 109.2 . . ?
C7 C6 H6B 109.2 . . ?
C6 C7 H7AA 108.9 . . ?
C6 C7 H7AB 108.9 . . ?
C6 C7 H7BC 107.7 . . ?
C6 C7 H7BD 107.7 . . ?
C6 C7 C8 113.4(9) . . ?
C6 C7 C9 118.3(17) . . ?
H7AA C7 H7AB 107.7 . . ?
H7BC C7 H7BD 107.1 . . ?
C8 C7 H7AA 108.9 . . ?
C8 C7 H7AB 108.9 . . ?
C9 C7 H7BC 107.7 . . ?
C9 C7 H7BD 107.7 . . ?
C7 C8 H8A 109.5 . . ?
C7 C8 H8B 109.5 . . ?
C7 C8 H8C 109.5 . . ?
H8A C8 H8B 109.5 . . ?
H8A C8 H8C 109.5 . . ?
H8B C8 H8C 109.5 . . ?
H4BC C4 H4BD 107.3 . . ?
H4AA C4 H4AB 109.2 . . ?
C10 C4 H4BC 108.2 . . ?
C10 C4 H4BD 108.2 . . ?
C10 C4 H4AA 111.4 . . ?
C10 C4 H4AB 111.4 . . ?
C10 C4 C5 102.0(18) . . ?
C3 C4 H4BC 108.2 . . ?
C3 C4 H4BD 108.2 . . ?
C3 C4 C10 116.4(15) . . ?
C5 C4 H4AA 111.4 . . ?
C5 C4 H4AB 111.4 . . ?
C2 C10 C4 116.2(7) . . ?
C2 C10 H10A 108.2 . . ?
C2 C10 H10B 108.2 . . ?
C4 C10 H10A 108.2 . . ?
C4 C10 H10B 108.2 . . ?
H10A C10 H10B 107.4 . . ?
C4 C3 H3A 109.5 . . ?
C4 C3 H3B 109.5 . . ?
C4 C3 H3C 109.5 . . ?
H3A C3 H3B 109.5 . . ?
H3A C3 H3C 109.5 . . ?
H3B C3 H3C 109.5 . . ?
C4 C5 H5A 109.5 . . ?
C4 C5 H5B 109.5 . . ?
C4 C5 H5C 109.5 . . ?
H5A C5 H5B 109.5 . . ?
H5A C5 H5C 109.5 . . ?
H5B C5 H5C 109.5 . . ?
Cu1 Cl2 Cu2 78.0(2) 16_657 16_657 ?
Cu2 Cl2 Cu1 80.9(3) . 16_657 ?
Cu2 Cl2 Cu2 87.9(3) . 16_657 ?
C7 C9 H9A 109.5 . . ?
C7 C9 H9B 109.5 . . ?
C7 C9 H9C 109.5 . . ?
H9A C9 H9B 109.5 . . ?
H9A C9 H9C 109.5 . . ?
H9B C9 H9C 109.5 . . ?

loop_
_geom_bond_atom_site_label_1
_geom_bond_atom_site_label_2
_geom_bond_distance
_geom_bond_site_symmetry_2
_geom_bond_publ_flag
Cu1 Cl1 2.719(13) 11_667 ?
Cu1 N3 1.891(4) 3 ?
Cu1 N1 1.887(4) . ?
Cu1 Cl2 2.733(11) 11_667 ?
Cu2 Cu2 2.7871(16) 6_554 ?
Cu2 Cl1 2.642(8) 11_667 ?
Cu2 Cl1 2.184(13) . ?
Cu2 N2 1.922(4) . ?
Cu2 Cl2 2.757(8) 11_667 ?
Cu2 Cl2 2.193(10) . ?
Cl1 Cu1 2.719(13) 16_657 ?
Cl1 Cu2 2.642(8) 16_657 ?
N2 N1 1.377(6) . ?
N2 C1 1.317(6) . ?
N3 Cu1 1.891(4) 4_454 ?
N3 C1 1.351(6) . ?
N3 C2 1.351(6) . ?
N1 C2 1.326(6) . ?
C1 C6 1.490(7) . ?
C2 C10 1.474(8) . ?
C6 H6A 0.9900 . ?
C6 H6B 0.9900 . ?
C6 C7 1.514(10) . ?
C7 H7AA 0.9900 . ?
C7 H7AB 0.9900 . ?
C7 H7BC 0.9900 . ?
C7 H7BD 0.9900 . ?
C7 C8 1.54(2) . ?
C7 C9 1.56(4) . ?
C8 H8A 0.9800 . ?
C8 H8B 0.9800 . ?
C8 H8C 0.9800 . ?
C4 H4BC 0.9900 . ?
C4 H4BD 0.9900 . ?
C4 H4AA 0.9900 . ?
C4 H4AB 0.9900 . ?
C4 C10 1.511(15) . ?
C4 C3 1.483(17) . ?
C4 C5 1.571(18) . ?
C10 H10A 0.9900 . ?
C10 H10B 0.9900 . ?
C3 H3A 0.9800 . ?
C3 H3B 0.9800 . ?
C3 H3C 0.9800 . ?
C5 H5A 0.9800 . ?
C5 H5B 0.9800 . ?
C5 H5C 0.9800 . ?
Cl2 Cu1 2.733(10) 16_657 ?
Cl2 Cu2 2.757(8) 16_657 ?
C9 H9A 0.9800 . ?
C9 H9B 0.9800 . ?
C9 H9C 0.9800 . ?

loop_
_geom_torsion_atom_site_label_1
_geom_torsion_atom_site_label_2
_geom_torsion_atom_site_label_3
_geom_torsion_atom_site_label_4
_geom_torsion
_geom_torsion_site_symmetry_1
_geom_torsion_site_symmetry_2
_geom_torsion_site_symmetry_3
_geom_torsion_site_symmetry_4
_geom_torsion_publ_flag
Cu1 N3 C1 N2 -175.7(3) 4_454 . . . ?
Cu1 N3 C1 C6 8.2(7) 4_454 . . . ?
Cu1 N3 C2 N1 176.2(3) 4_454 . . . ?
Cu1 N3 C2 C10 -3.6(8) 4_454 . . . ?
Cu1 N1 C2 N3 172.2(3) . . . . ?
Cu1 N1 C2 C10 -8.0(8) . . . . ?
Cu2 N2 N1 Cu1 14.5(5) . . . . ?
Cu2 N2 N1 C2 -172.1(3) . . . . ?
Cu2 N2 C1 N3 171.3(3) . . . . ?
Cu2 N2 C1 C6 -12.5(7) . . . . ?
Cl1 Cu1 N1 N2 -37.7(4) 11_667 . . . ?
Cl1 Cu1 N1 C2 150.6(5) 11_667 . . . ?
N2 N1 C2 N3 -0.6(6) . . . . ?
N2 N1 C2 C10 179.2(5) . . . . ?
N2 C1 C6 C7 -112.7(7) . . . . ?
N3 Cu1 N1 N2 161.4(5) 3 . . . ?
N3 Cu1 N1 C2 -10.4(9) 3 . . . ?
N3 C1 C6 C7 63.0(7) . . . . ?
N3 C2 C10 C4 -54.2(11) . . . . ?
N1 N2 C1 N3 -0.6(6) . . . . ?
N1 N2 C1 C6 175.6(5) . . . . ?
N1 C2 C10 C4 126.0(9) . . . . ?
C1 N2 N1 Cu1 -172.7(3) . . . . ?
C1 N2 N1 C2 0.7(5) . . . . ?
C1 N3 C2 N1 0.2(6) . . . . ?
C1 N3 C2 C10 -179.6(6) . . . . ?
C1 C6 C7 C8 49.1(11) . . . . ?
C1 C6 C7 C9 -162(2) . . . . ?
C2 N3 C1 N2 0.2(6) . . . . ?
C2 N3 C1 C6 -175.9(5) . . . . ?
C3 C4 C10 C2 -55.9(18) . . . . ?
C5 C4 C10 C2 -165.3(16) . . . . ?
Cl2 Cu1 N1 N2 -39.2(4) 11_667 . . . ?
Cl2 Cu1 N1 C2 149.1(5) 11_667 . . . ?

loop_
_smtbx_masks_void_nr
_smtbx_masks_void_average_x
_smtbx_masks_void_average_y
_smtbx_masks_void_average_z
_smtbx_masks_void_volume
_smtbx_masks_void_count_electrons
_smtbx_masks_void_content
1 0.000 0.250 0.125 277.0 54.4 '2 C2H6O'
2 0.000 -0.250 0.875 277.0 54.4 '2 C2H6O'
3 0.500 0.250 0.375 277.0 54.4 '2 C2H6O'
4 0.500 0.750 0.625 277.0 54.4 '2 C2H6O'
